data_1504608
loop_
_publ_author_name
'Morisaki, Yasuhiro'
'Imoto, Hiroaki'
'Ouchi, Yuko'
'Nagata, Yuuya'
'Chujo, Yoshiki'

_publ_section_title
;
 Stereospecific construction of a trans-1,4-diphosphacyclohexane skeleton.
;
_journal_issue 7
_journal_name_full 'Organic letters'
_journal_page_first 1489
_journal_page_last 1492
_journal_paper_doi 10.1021/ol800261j
_journal_volume 10
_journal_year 2008
_chemical_formula_sum 'C16 H24 B2 P2'
_chemical_formula_weight 299.91
_chemical_name_systematic
; 
 ? 
;
_space_group_IT_number 2
_symmetry_cell_setting triclinic
_symmetry_space_group_name_Hall '-P 1'
_symmetry_space_group_name_H-M 'P -1'
_atom_sites_solution_hydrogens geom
_atom_sites_solution_primary direct
_atom_sites_solution_secondary difmap
_audit_creation_method SHELXL-97
_cell_angle_alpha 99.12(3)
_cell_angle_beta 109.96(3)
_cell_angle_gamma 100.07(2)
_cell_formula_units_Z 1
_cell_length_a 6.761(3)
_cell_length_b 7.616(4)
_cell_length_c 9.075(6)
_cell_measurement_temperature 99(2)
_cell_volume 420.3(4)
_computing_cell_refinement PROCESS-AUTO
_computing_data_collection PROCESS-AUTO
_computing_data_reduction 'Yadokari-XG (Wakita, 2000)'
_computing_molecular_graphics 'Yadokari-XG (Wakita, 2000)'
_computing_publication_material 'Yadokari-XG (Wakita, 2000)'
_computing_structure_refinement 'SHELXL-97 (Sheldrick, 1997)'
_computing_structure_solution 'SHELXS-97 (Sheldrick, 1990)'
_diffrn_ambient_temperature 99(2)
_diffrn_measured_fraction_theta_full 0.986
_diffrn_measured_fraction_theta_max 0.986
_diffrn_radiation_monochromator graphite
_diffrn_radiation_source 'fine-focus sealed tube'
_diffrn_radiation_type MoK\a
_diffrn_radiation_wavelength 0.71075
_diffrn_reflns_av_R_equivalents 0.0491
_diffrn_reflns_av_sigmaI/netI 0.0455
_diffrn_reflns_limit_h_max 8
_diffrn_reflns_limit_h_min -8
_diffrn_reflns_limit_k_max 9
_diffrn_reflns_limit_k_min -9
_diffrn_reflns_limit_l_max 11
_diffrn_reflns_limit_l_min -11
_diffrn_reflns_number 3882
_diffrn_reflns_theta_full 27.48
_diffrn_reflns_theta_max 27.48
_diffrn_reflns_theta_min 3.26
_exptl_absorpt_coefficient_mu 0.246
_exptl_absorpt_correction_T_max 0.9759
_exptl_absorpt_correction_T_min 0.9300
_exptl_absorpt_correction_type multi-scan
_exptl_absorpt_process_details
;
    Higashi, T. (1995). Program for Absorption Correction.
    Rigaku Corporation, Tokyo, Japan.
;
_exptl_crystal_density_diffrn 1.185
_exptl_crystal_density_method 'not measured'
_exptl_crystal_F_000 160
_exptl_crystal_size_max 0.30
_exptl_crystal_size_mid 0.30
_exptl_crystal_size_min 0.10
_refine_diff_density_max 0.528
_refine_diff_density_min -0.305
_refine_diff_density_rms 0.075
_refine_ls_extinction_method none
_refine_ls_goodness_of_fit_ref 1.092
_refine_ls_hydrogen_treatment constr
_refine_ls_matrix_type full
_refine_ls_number_parameters 92
_refine_ls_number_reflns 1897
_refine_ls_number_restraints 0
_refine_ls_restrained_S_all 1.092
_refine_ls_R_factor_all 0.0487
_refine_ls_R_factor_gt 0.0441
_refine_ls_shift/su_max 0.000
_refine_ls_shift/su_mean 0.000
_refine_ls_structure_factor_coef Fsqd
_refine_ls_weighting_details 'calc w=1/[\s^2^(Fo^2^)+(0.1000P)^2^+0.0000P] where P=(Fo^2^+2Fc^2^)/3'
_refine_ls_weighting_scheme calc
_refine_ls_wR_factor_gt 0.1373
_refine_ls_wR_factor_ref 0.1409
_reflns_number_gt 1704
_reflns_number_total 1897
_reflns_threshold_expression >2\s(I)
_cod_data_source_file ol800261j-file001.cif
_cod_data_source_block untitled
_cod_original_sg_symbol_Hall -p_1
_cod_original_sg_symbol_H-M p_-1
_cod_database_code 1504608

loop_
_symmetry_equiv_pos_as_xyz
'x, y, z'
'-x, -y, -z'

loop_
_atom_site_label
_atom_site_type_symbol
_atom_site_fract_x
_atom_site_fract_y
_atom_site_fract_z
_atom_site_U_iso_or_equiv
_atom_site_adp_type
_atom_site_occupancy
_atom_site_symmetry_multiplicity
_atom_site_calc_flag
_atom_site_refinement_flags
P1 P 0.95129(6) 0.31420(5) 0.34992(5) 0.01828(19) Uani 1 1 d .
C2 C 0.7593(3) 0.0923(2) 0.2632(2) 0.0191(3) Uani 1 1 d .
C3 C 0.7901(2) 0.4824(2) 0.33821(19) 0.0209(4) Uani 1 1 d .
H1 H 0.7185 0.4855 0.2239 0.025 Uiso 1 1 calc R
H2 H 0.6751 0.4446 0.3793 0.025 Uiso 1 1 calc R
C4 C 0.9279(3) 0.6760(2) 0.43599(19) 0.0205(3) Uani 1 1 d .
H3 H 0.8352 0.7641 0.4192 0.025 Uiso 1 1 calc R
H4 H 1.0444 0.7131 0.3962 0.025 Uiso 1 1 calc R
C5 C 0.5906(3) 0.0443(2) 0.31612(19) 0.0213(4) Uani 1 1 d .
H5 H 0.5780 0.1273 0.4005 0.026 Uiso 1 1 calc R
C6 C 0.4599(3) -0.2462(2) 0.1239(2) 0.0239(4) Uani 1 1 d .
H6 H 0.3579 -0.3619 0.0764 0.029 Uiso 1 1 calc R
C7 C 0.6271(3) -0.2001(2) 0.0707(2) 0.0235(4) Uani 1 1 d .
H7 H 0.6396 -0.2841 -0.0130 0.028 Uiso 1 1 calc R
C8 C 0.4410(3) -0.1247(2) 0.2455(2) 0.0239(4) Uani 1 1 d .
H8 H 0.3255 -0.1567 0.2809 0.029 Uiso 1 1 calc R
C9 C 0.7765(3) -0.0306(2) 0.14015(19) 0.0216(4) Uani 1 1 d .
H9 H 0.8906 0.0013 0.1033 0.026 Uiso 1 1 calc R
B1 B 1.1604(3) 0.3626(3) 0.2553(2) 0.0266(4) Uani 1 1 d .
H10 H 1.2406 0.2667 0.2617 0.040 Uiso 1 1 calc R
H11 H 1.2617 0.4822 0.3135 0.040 Uiso 1 1 calc R
H12 H 1.0866 0.3638 0.1420 0.040 Uiso 1 1 calc R

loop_
_atom_site_aniso_label
_atom_site_aniso_U_11
_atom_site_aniso_U_22
_atom_site_aniso_U_33
_atom_site_aniso_U_23
_atom_site_aniso_U_13
_atom_site_aniso_U_12
P1 0.0176(3) 0.0169(3) 0.0195(3) 0.00342(19) 0.00687(19) 0.00325(18)
C2 0.0192(7) 0.0188(7) 0.0186(8) 0.0049(6) 0.0055(6) 0.0055(6)
C3 0.0198(8) 0.0183(7) 0.0209(8) 0.0029(6) 0.0045(6) 0.0040(6)
C4 0.0220(8) 0.0170(7) 0.0204(8) 0.0041(6) 0.0058(6) 0.0049(6)
C5 0.0229(8) 0.0200(8) 0.0205(8) 0.0031(7) 0.0081(6) 0.0056(7)
C6 0.0250(8) 0.0187(8) 0.0217(8) 0.0044(7) 0.0029(6) 0.0023(7)
C7 0.0284(9) 0.0208(8) 0.0197(8) 0.0029(7) 0.0074(7) 0.0071(7)
C8 0.0207(8) 0.0255(8) 0.0247(9) 0.0074(7) 0.0087(7) 0.0021(7)
C9 0.0213(8) 0.0231(8) 0.0209(8) 0.0062(7) 0.0081(6) 0.0059(7)
B1 0.0249(9) 0.0283(10) 0.0300(11) 0.0078(9) 0.0144(8) 0.0059(8)

loop_
_atom_type_symbol
_atom_type_description
_atom_type_scat_dispersion_real
_atom_type_scat_dispersion_imag
_atom_type_scat_source
C C 0.0033 0.0016 'International Tables Vol C Tables 4.2.6.8 and 6.1.1.4'
H H 0.0000 0.0000 'International Tables Vol C Tables 4.2.6.8 and 6.1.1.4'
B B 0.0013 0.0007 'International Tables Vol C Tables 4.2.6.8 and 6.1.1.4'
P P 0.1023 0.0942 'International Tables Vol C Tables 4.2.6.8 and 6.1.1.4'

loop_
_geom_angle_atom_site_label_1
_geom_angle_atom_site_label_2
_geom_angle_atom_site_label_3
_geom_angle
_geom_angle_site_symmetry_1
_geom_angle_site_symmetry_3
C2 P1 C3 106.02(8) . .
C2 P1 C4 104.95(8) . 2_766
C3 P1 C4 104.24(8) . 2_766
C2 P1 B1 115.20(9) . .
C3 P1 B1 112.34(9) . .
C4 P1 B1 113.15(9) 2_766 .
C9 C2 C5 119.43(15) . .
C9 C2 P1 119.86(12) . .
C5 C2 P1 120.70(13) . .
C4 C3 P1 112.29(12) . .
C3 C4 P1 111.91(12) . 2_766
C8 C5 C2 120.05(15) . .
C8 C6 C7 120.33(15) . .
C6 C7 C9 119.85(16) . .
C6 C8 C5 120.10(15) . .
C2 C9 C7 120.24(15) . .

loop_
_geom_bond_atom_site_label_1
_geom_bond_atom_site_label_2
_geom_bond_distance
_geom_bond_site_symmetry_2
P1 C2 1.8098(19) .
P1 C3 1.8145(18) .
P1 C4 1.816(2) 2_766
P1 B1 1.9022(19) .
C2 C9 1.390(2) .
C2 C5 1.396(2) .
C3 C4 1.539(2) .
C4 P1 1.816(2) 2_766
C5 C8 1.390(2) .
C6 C8 1.380(3) .
C6 C7 1.386(2) .
C7 C9 1.392(2) .
